data_7040837
loop_
_publ_author_name
'Farinella, F.'
'Maini, L.'
'Mazzeo, P. P.'
'Fattori, V.'
'Monti, F.'
'Braga, D.'

_publ_section_title
;
 White luminescence achieved by a multiple thermochromic emission in a
 hybrid organic-inorganic compound based on 3-picolylamine and copper(i)
 iodide.
;
_journal_issue 44
_journal_name_full 'Dalton transactions (Cambridge, England : 2003)'
_journal_page_first 17939
_journal_page_last 17947
_journal_paper_doi 10.1039/c6dt03049a
_journal_volume 45
_journal_year 2016
_chemical_formula_moiety 'C6 H8 Cu2 I2 N2'
_chemical_formula_sum 'C6 H8 Cu2 I2 N2'
_chemical_formula_weight 489.04
_space_group_IT_number 2
_symmetry_cell_setting triclinic
_symmetry_space_group_name_Hall '-P 1'
_symmetry_space_group_name_H-M 'P -1'
_audit_update_record
;
2016-08-01 deposited with the CCDC.
2016-10-10 downloaded from the CCDC.
;
_cell_angle_alpha 98.9803(19)
_cell_angle_beta 96.2793(18)
_cell_angle_gamma 108.8729(14)
_cell_formula_units_Z 2
_cell_length_a 9.9408(2)
_cell_length_b 7.60946(14)
_cell_length_c 7.63997(16)
_cell_measurement_temperature 298
_cell_volume 532.19(2)
_diffrn_ambient_temperature 298
_diffrn_measurement_device_type 'Bragg Brentano'
_diffrn_radiation_probe x-ray
_diffrn_radiation_type 'Cu K\a'
_diffrn_radiation_wavelength 1.541874
_exptl_crystal_colour white
_exptl_crystal_density_diffrn 3.052
_exptl_crystal_description powder
_exptl_crystal_preparation ', Luminescent'
_pd_char_colour white
_pd_meas_number_of_points 7421
_pd_proc_2theta_range_inc 0.00836
_pd_proc_2theta_range_max 69.99848
_pd_proc_2theta_range_min 7.99967
_pd_proc_ls_prof_R_factor 0.0406
_pd_proc_ls_prof_wR_expected 0.0221
_pd_proc_ls_prof_wR_factor 0.0574
_pd_spec_mounting 'flat sample stage'
_pd_spec_mount_mode reflection
_refine_ls_goodness_of_fit_all 2.59160
_refine_ls_number_parameters 83
_refine_ls_R_I_factor 0.0104
_refine_ls_shift/su_max 0.00556113823
_reflns_d_resolution_high 1.33489
_reflns_d_resolution_low 9.26777
_reflns_limit_h_max 7
_reflns_limit_h_min 0
_reflns_limit_k_max 5
_reflns_limit_k_min -5
_reflns_limit_l_max 5
_reflns_limit_l_min -5
_reflns_number_total 474
_cod_data_source_file c6dt03049a2.cif
_cod_data_source_block Bianco_2016
_cod_depositor_comments
;
The following automatic conversions were performed:

'_symmetry_cell_setting' value 'Triclinic' changed to 'triclinic'
according to
/usr/data/users/saulius/crontab/automatic-downloads/rss-feeds/RSC/lib/dictionaries/cif_core.dic
dictionary named 'cif_core.dic' version 2.4.2 from 2011-04-26.

Automatic conversion script
Id: cif_fix_values 4268 2015-11-12 08:31:59Z antanas 

 Adding full bibliography for 7040837--7040839.cif.
;
_cod_original_sg_symbol_H-M P-1
_cod_database_code 7040837

loop_
_symmetry_equiv_pos_as_xyz
'x, y, z '
'-x, -y, -z '

loop_
_atom_site_label
_atom_site_type_symbol
_atom_site_symmetry_multiplicity
_atom_site_fract_x
_atom_site_fract_y
_atom_site_fract_z
_atom_site_occupancy
_atom_site_B_iso_or_equiv
Cu1 Cu 2 0.3731(11) -0.0032(15) -0.5953(14) 1 2.60(10)
Cu2 Cu 2 0.4426(12) -0.1828(13) 0.0448(17) 1 2.60(10)
I1 I 2 0.6832(6) 0.9084(6) 0.9102(8) 1 2.60(10)
I2 I 2 0.4807(5) -0.2883(7) 0.3499(8) 1 2.60(10)
C1 C 2 -0.118(4) -0.341(4) -0.528(4) 1 2.99(11)
H1 H 2 -0.211(4) -0.404(5) -0.512(5) 1 4.30(16)
C3 C 2 -0.025(5) -0.214(5) -0.393(4) 1 2.99(11)
H2 H 2 -0.052(6) -0.192(6) -0.292(4) 1 4.30(16)
C2 C 2 0.111(4) -0.118(4) -0.409(5) 1 2.99(11)
H3 H 2 0.173(6) -0.029(5) -0.311(6) 1 2.99(11)
N1 N 2 0.158(3) -0.152(4) -0.566(6) 1 2.99(11)
C4 C 2 0.063(3) -0.283(4) -0.710(5) 1 2.99(11)
H5 H 2 0.094(3) -0.307(5) -0.819(5) 1 4.30(16)
C5 C 2 -0.077(2) -0.379(3) -0.691(3) 1 2.99(11)
C6 C 2 -0.185(3) -0.516(3) -0.845(4) 1 2.99(11)
H6 H 2 -0.217(4) -0.446(4) -0.928(4) 1 4.30(16)
H7 H 2 -0.143(4) -0.600(4) -0.908(4) 1 4.30(16)
N2 N 2 -0.318(5) -0.639(8) -0.790(11) 1 2.99(11)
H12 H 2 -0.371(5) -0.570(12) -0.750(13) 1 4.30(16)
H13 H 2 -0.294(8) -0.697(10) -0.703(12) 1 4.30(16)
